data_4127536
loop_
_publ_author_name
'Song, Fangyuan'
'Al-Ameed, Karrar'
'Schilling, Mauro'
'Fox, Thomas'
'Luber, Sandra'
'Patzke, Greta R.'

_publ_section_title
;
 Mechanistically Driven Control over Cubane Oxo Cluster Catalysts.
;
_journal_issue 22
_journal_name_full 'Journal of the American Chemical Society'
_journal_page_first 8846
_journal_page_last 8857
_journal_paper_doi 10.1021/jacs.9b01356
_journal_volume 141
_journal_year 2019
_chemical_formula_moiety 'C44 H44 N8 Ni4 O12, 6(O), 4(N O3)'
_chemical_formula_sum 'C44 H56 N12 Ni4 O30'
_chemical_formula_weight 1467.84
_space_group_crystal_system triclinic
_space_group_IT_number 2
_space_group_name_Hall '-P 1'
_space_group_name_H-M_alt 'P -1'
_symmetry_space_group_name_Hall '-P 1'
_symmetry_space_group_name_H-M 'P -1'
_atom_sites_solution_hydrogens mixed
_audit_creation_date 2018-08-31
_audit_creation_method
;
Olex2 1.2
(compiled 2018.05.29 svn.r3508 for OlexSys, GUI svn.r5506)
;
_cell_angle_alpha 91.5430(7)
_cell_angle_beta 99.0305(8)
_cell_angle_gamma 106.2031(8)
_cell_formula_units_Z 2
_cell_length_a 11.60874(12)
_cell_length_b 12.86774(12)
_cell_length_c 19.73943(15)
_cell_measurement_reflns_used 31068
_cell_measurement_temperature 160.00(10)
_cell_measurement_theta_max 78.0620
_cell_measurement_theta_min 3.5750
_cell_volume 2788.63(5)
_computing_cell_refinement 'CrysAlisPro 1.171.39.46 (Rigaku OD, 2018)'
_computing_data_collection 'CrysAlisPro 1.171.39.46 (Rigaku OD, 2018)'
_computing_data_reduction 'CrysAlisPro 1.171.39.46 (Rigaku OD, 2018)'
_computing_molecular_graphics 'Olex2 (Dolomanov et al., 2009)'
_computing_publication_material 'Olex2 (Dolomanov et al., 2009)'
_computing_structure_refinement 'ShelXL (Sheldrick, 2015)'
_diffrn_ambient_environment N~2~
_diffrn_ambient_temperature 160.00(10)
_diffrn_detector 'CCD plate'
_diffrn_detector_type 'Pilatus 200K'
_diffrn_measured_fraction_theta_full 0.997
_diffrn_measured_fraction_theta_max 0.983
_diffrn_measurement_details
;
List of Runs (angles in degrees, time in seconds):

  # Type    Start    End  Width  t~exp~   \w     \q     \k     \f   Frames
--------------------------------------------------------------------------
  1  \w    -66.00  20.00   0.50    1.00    --  -51.91  57.00 120.00  172
  2  \w    -74.00  21.00   0.50    1.00    --  -51.91  77.00 -90.00  190
  3  \w    -94.00  -5.00   0.50    4.00    --  -84.25  15.00   0.00  178
  4  \w   -106.00 -11.00   0.50    4.00    --  -84.25  77.00  60.00  190
  5  \w   -124.00 -38.00   0.50    1.00    --  -51.91 -57.00 150.00  172
  6  \w   -127.00 -82.00   0.50    1.00    --  -51.91 -99.00  30.00   90
  7  \w   -126.00 -70.00   0.50    1.00    --  -51.91-125.00  60.00  112
  8  \w   -125.00 -30.00   0.50    1.00    --  -51.91 -77.00   0.00  190
  9  \w   -126.00 -70.00   0.50    1.00    --  -51.91-125.00-120.00  112
 10  \w     28.00  69.00   0.50    4.00    --  105.75 -30.00  30.00   82
 11  \w     53.00 109.00   0.50    4.00    --  105.75 -15.00  30.00  112
 12  \w     63.00 126.00   0.50    4.00    --  105.75 -77.00  60.00  126
 13  \w     78.00 112.00   0.50    4.00    --  105.75-111.00   0.00   68
 14  \w     75.00 110.00   0.50    4.00    --  105.75-111.00  90.00   70
 15  \w     63.00  90.00   0.50    4.00    --  105.75-127.00 154.00   54
 16  \w     51.00 112.00   0.50    4.00    --  105.75-111.00 150.00  122
 17  \w     45.00  91.00   0.50    4.00    --  105.75 -61.00   0.00   92
 18  \w     60.00 109.00   0.50    4.00    --  105.75 -94.00   0.00   98
 19  \w     93.00 121.00   0.50    4.00    --  105.75 -77.00 -90.00   56
 20  \w     80.00 112.00   0.50    4.00    --  105.75-111.00 -90.00   64
 21  \w     88.00 124.00   0.50    4.00    --  105.75 -77.00-180.00   72
 22  \w     87.00 112.00   0.50    4.00    --  105.75-111.00-180.00   50
 23  \w     59.00 105.00   0.50    4.00    --  105.75 -94.00 -90.00   92
 24  \w     49.00  77.00   0.50    4.00    --  105.75 -45.00   0.00   56
 25  \w     39.00  77.00   0.50    4.00    --  105.75 -45.00 -60.00   76
 26  \w     33.00 104.00   0.50    4.00    --  105.75 -94.00-120.00  142
 27  \w     36.00  97.00   0.50    4.00    --  105.75 -61.00-120.00  122
 28  \w     46.00 114.00   0.50    4.00    --  105.75 -15.00-180.00  136
 29  \w     96.00 177.00   0.50    4.00    --  105.75  61.00-180.00  162
 30  \w    143.00 175.00   0.50    4.00    --  105.75 111.00 -90.00   64
 31  \w    120.00 151.00   0.50    4.00    --  105.75 178.00 -60.00   62
 32  \w     99.00 178.00   0.50    4.00    --  105.75 111.00 -60.00  158
 33  \w    133.00 159.00   0.50    4.00    --  105.75  30.00 -90.00   52
 34  \w     99.00 155.00   0.50    4.00    --  105.75 111.00  30.00  112
 35  \w    149.00 175.00   0.50    4.00    --  105.75  45.00 120.00   52
 36  \w     96.00 159.00   0.50    4.00    --  105.75  77.00  30.00  126
 37  \w     99.00 129.00   0.50    4.00    --  105.75 111.00 -90.00   60
 38  \w     93.00 119.00   0.50    4.00    --  105.75 178.00 -90.00   52
 39  \w     66.00  92.00   0.50    4.00    --  105.75 178.00 -90.00   52
 40  \w     67.00  93.00   0.50    4.00    --  105.75 178.00 -60.00   52
 41  \w     59.00  94.00   0.50    4.00    --  105.75 178.00  30.00   70
 42  \w     59.00 151.00   0.50    4.00    --  105.75 178.00 120.00  184
 43  \w     91.00 148.00   0.50    4.00    --  105.75  77.00   0.00  114
 44  \w    101.00 120.00   0.50    4.00    --  105.75 178.00-180.00   38
;
_diffrn_measurement_device 'four-circle diffractometer'
_diffrn_measurement_device_type 'XtaLAB Synergy, Dualflex, Pilatus 200K'
_diffrn_measurement_method '\w scans'
_diffrn_orient_matrix_type 'CrysAlisPro convention (1999,Acta A55,543-557)'
_diffrn_orient_matrix_UB_11 -0.0065588000
_diffrn_orient_matrix_UB_12 0.0074216000
_diffrn_orient_matrix_UB_13 0.0772586000
_diffrn_orient_matrix_UB_21 0.1241919000
_diffrn_orient_matrix_UB_22 -0.0231565000
_diffrn_orient_matrix_UB_23 0.0170309000
_diffrn_orient_matrix_UB_31 0.0648786000
_diffrn_orient_matrix_UB_32 0.1226356000
_diffrn_orient_matrix_UB_33 0.0045652000
_diffrn_radiation_monochromator mirror
_diffrn_radiation_probe x-ray
_diffrn_radiation_type CuK\a
_diffrn_radiation_wavelength 1.54184
_diffrn_reflns_av_R_equivalents 0.0296
_diffrn_reflns_av_unetI/netI 0.0246
_diffrn_reflns_Laue_measured_fraction_full 0.997
_diffrn_reflns_Laue_measured_fraction_max 0.983
_diffrn_reflns_limit_h_max 14
_diffrn_reflns_limit_h_min -14
_diffrn_reflns_limit_k_max 16
_diffrn_reflns_limit_k_min -12
_diffrn_reflns_limit_l_max 24
_diffrn_reflns_limit_l_min -24
_diffrn_reflns_number 47865
_diffrn_reflns_point_group_measured_fraction_full 0.997
_diffrn_reflns_point_group_measured_fraction_max 0.983
_diffrn_reflns_theta_full 67.684
_diffrn_reflns_theta_max 77.381
_diffrn_reflns_theta_min 3.587
_diffrn_source 'micro-focus sealed X-ray tube'
_diffrn_source_type 'PhotonJet (Cu) X-ray Source'
_exptl_absorpt_coefficient_mu 2.455
_exptl_absorpt_correction_T_max 1.000
_exptl_absorpt_correction_T_min 0.370
_exptl_absorpt_correction_type gaussian
_exptl_absorpt_process_details
;
CrysAlisPro 1.171.39.46 (Rigaku Oxford Diffraction, 2018)
Numerical absorption correction based on gaussian integration over
            a multifaceted crystal model
Empirical absorption correction using spherical harmonics,
 implemented in SCALE3 ABSPACK scaling algorithm.
;
_exptl_crystal_colour 'metallic greenish green'
_exptl_crystal_colour_lustre metallic
_exptl_crystal_colour_modifier greenish
_exptl_crystal_colour_primary green
_exptl_crystal_density_diffrn 1.748
_exptl_crystal_description prism
_exptl_crystal_F_000 1512
_exptl_crystal_size_max 0.239
_exptl_crystal_size_mid 0.067
_exptl_crystal_size_min 0.033
_refine_diff_density_max 0.956
_refine_diff_density_min -0.491
_refine_diff_density_rms 0.074
_refine_ls_extinction_method none
_refine_ls_goodness_of_fit_ref 1.053
_refine_ls_hydrogen_treatment mixed
_refine_ls_matrix_type full
_refine_ls_number_parameters 967
_refine_ls_number_reflns 11652
_refine_ls_number_restraints 201
_refine_ls_restrained_S_all 1.064
_refine_ls_R_factor_all 0.0442
_refine_ls_R_factor_gt 0.0403
_refine_ls_shift/su_max 0.001
_refine_ls_shift/su_mean 0.000
_refine_ls_structure_factor_coef Fsqd
_refine_ls_weighting_details 'w=1/[\s^2^(Fo^2^)+(0.0616P)^2^+2.8685P] where P=(Fo^2^+2Fc^2^)/3'
_refine_ls_weighting_scheme calc
_refine_ls_wR_factor_gt 0.1129
_refine_ls_wR_factor_ref 0.1162
_reflns_Friedel_coverage 0.000
_reflns_number_gt 10484
_reflns_number_total 11652
_reflns_threshold_expression 'I > 2\s(I)'
_cod_data_source_file ja9b01356_si_002.cif
_cod_data_source_block 1891360(2(gem-aqua)-Ni4-NO3final)
_cod_database_code 4127536
_shelx_shelxl_version_number 2018/3
_chemical_oxdiff_formula 'C88 H88 N24 Ni8 O60'
_shelx_space_group_comment
;
The symmetry employed for this shelxl refinement is uniquely defined
by the following loop, which should always be used as a source of
symmetry information in preference to the above space-group names.
They are only intended as comments.
;
_shelx_estimated_absorpt_t_max 0.923
_shelx_estimated_absorpt_t_min 0.592
_reflns_odcompleteness_completeness 98.31
_reflns_odcompleteness_iscentric 1
_reflns_odcompleteness_theta 77.17
_olex2_refinement_description
;
1. Fixed Uiso
 At 1.2 times of:
  All C(H) groups
2. Restrained distances
 O9-H9B
 0.85 with sigma of 0.02
 O11-H11B
 0.85 with sigma of 0.02
 O25A-O27A
 2.15 with sigma of 0.005
 O26A-O25A
 2.15 with sigma of 0.005
 O27A-O26A
 2.15 with sigma of 0.005
 O29B-O30B
 2.15 with sigma of 0.005
 O28A-O30A
 2.15 with sigma of 0.005
 O34-O35
 2.15 with sigma of 0.005
 O34-O36
 2.15 with sigma of 0.005
 O35-O36
 2.15 with sigma of 0.005
 O31-O33
 2.15 with sigma of 0.005
 O31-O32
 2.15 with sigma of 0.005
 O32-O33
 2.15 with sigma of 0.005
 O29A-O30A
 2.15 with sigma of 0.005
 O28A-O29A
 2.15 with sigma of 0.005
 O28B-O30B
 2.15 with sigma of 0.005
 O28B-O29B
 2.15 with sigma of 0.005
 O26B-O25B
 2.15 with sigma of 0.005
 O27B-O25B
 2.15 with sigma of 0.005
 O26B-O27B
 2.15 with sigma of 0.005
 O28B-N11B \\sim O28A-N11A \\sim O29A-N11A \\sim O29B-N11B \\sim O30B-N11B
\\sim O30A-N11A
 with sigma of 0.005
 O25A-N10 \\sim O25B-N10 \\sim O26A-N10 \\sim O27A-N10 \\sim O27B-N10
 with sigma of 0.005
3. Uiso/Uaniso restraints and constraints
O34 \\sim O35 \\sim O36: within 2A with sigma of 0.002 and sigma for terminal
atoms of 0.08
O28A \\sim O28B \\sim O29A \\sim O29B \\sim O30A \\sim O30B: within 2A with
sigma of 0.002 and sigma for terminal atoms of 0.08
O25A \\sim O25B \\sim O26A \\sim O26B \\sim O27A \\sim O27B: within 2A with
sigma of 0.002 and sigma for terminal atoms of 0.08
4. Rigid body (RIGU) restrains
 O34, O35, O36, N13
 with sigma for 1-2 distances of 0.002 and sigma for 1-3 distances of 0.004
 O28A, O28B, O29A, O29B, O30A, O30B, N11A, N11B
 with sigma for 1-2 distances of 0.002 and sigma for 1-3 distances of 0.004
 O25A, O25B, O26A, O26B, O27A, O27B, N10
 with sigma for 1-2 distances of 0.002 and sigma for 1-3 distances of 0.004
5. Others
 Sof(O25B)=Sof(O26B)=Sof(O27B)=1-FVAR(1)
 Sof(O25A)=Sof(O26A)=Sof(O27A)=FVAR(1)
 Sof(O28B)=Sof(O29B)=Sof(O30B)=Sof(N11B)=1-FVAR(2)
 Sof(O28A)=Sof(O29A)=Sof(O30A)=Sof(N11A)=FVAR(2)
 Fixed Sof: O16(0.5) O17(0.5) O18(0.5) O19(0.5) O20(0.5) O21(0.5) O31(0.5)
 O32(0.5) O33(0.5) O34(0.5) O35(0.5) O36(0.5) N12(0.5) N13(0.5)
6.a Rotating group:
 O9(H9A), O10(H10A,H10B), O11(H11A), O12(H12A,H12B)
6.b Aromatic/amide H refined with riding coordinates:
 C1(H1), C2(H2), C3(H3), C4(H4), C8(H8A), C9(H9), C10(H10), C11(H11), C12(H12),
  C13(H13), C14(H14), C15(H15), C19(H19), C20(H20), C21(H21), C22(H22),
 C23(H23), C24(H24), C25(H25), C26(H26), C30(H30), C31(H31), C32(H32), C33(H33),
  C34(H34), C35(H35), C36(H36), C37(H37), C41(H41), C42(H42), C43(H43), C44(H44)
6.c Idealised tetrahedral OH refined as rotating group:
 O6(H6), O7(H7), O8(H8)
;
_olex2_submission_special_instructions 'No special instructions were received'
_oxdiff_exptl_absorpt_empirical_details
;
Empirical correction (ABSPACK) includes:
- Absorption correction using spherical harmonics
- Frame scaling
;
_oxdiff_exptl_absorpt_empirical_full_max 1.221
_oxdiff_exptl_absorpt_empirical_full_min 0.789

loop_
_space_group_symop_operation_xyz
'x, y, z'
'-x, -y, -z'

loop_
_atom_site_label
_atom_site_type_symbol
_atom_site_fract_x
_atom_site_fract_y
_atom_site_fract_z
_atom_site_U_iso_or_equiv
_atom_site_adp_type
_atom_site_occupancy
_atom_site_site_symmetry_order
_atom_site_calc_flag
_atom_site_refinement_flags_posn
_atom_site_refinement_flags_adp
_atom_site_refinement_flags_occupancy
_atom_site_disorder_assembly
_atom_site_disorder_group
Ni1 Ni 0.23768(3) 0.65889(3) 0.23507(2) 0.02395(10) Uani 1 1 d . . . . .
Ni2 Ni 0.49253(3) 0.61470(3) 0.26114(2) 0.02264(9) Uani 1 1 d . . . . .
Ni3 Ni 0.44729(3) 0.81901(3) 0.34003(2) 0.02013(9) Uani 1 1 d . . . . .
Ni4 Ni 0.47457(3) 0.83011(3) 0.19012(2) 0.02213(9) Uani 1 1 d . . . . .
O1 O 0.36690(13) 0.65228(12) 0.31620(7) 0.0207(3) Uani 1 1 d . . . . .
O2 O 0.38394(13) 0.66101(12) 0.18329(8) 0.0232(3) Uani 1 1 d . . . . .
O3 O 0.33955(13) 0.82659(12) 0.24470(8) 0.0212(3) Uani 1 1 d . . . . .
O4 O 0.56343(13) 0.78467(12) 0.28147(7) 0.0204(3) Uani 1 1 d . . . . .
O5 O 0.31158(15) 0.49308(13) 0.36983(9) 0.0297(3) Uani 1 1 d . . . . .
H5 H 0.235(4) 0.453(3) 0.368(2) 0.059(11) Uiso 1 1 d . . . . .
O6 O 0.30019(16) 0.51843(14) 0.09895(9) 0.0341(4) Uani 1 1 d . . . . .
H6 H 0.332308 0.469174 0.110494 0.084(15) Uiso 1 1 calc GR . . . .
O7 O 0.19556(15) 0.90584(14) 0.19383(9) 0.0300(3) Uani 1 1 d . . . . .
H7 H 0.214577 0.948268 0.163165 0.083(15) Uiso 1 1 calc GR . . . .
O8 O 0.75712(14) 0.79476(13) 0.33767(9) 0.0286(3) Uani 1 1 d . . . . .
H8 H 0.773046 0.823972 0.377915 0.056(10) Uiso 1 1 calc GR . . . .
O9 O 0.16447(16) 0.49510(14) 0.20824(10) 0.0357(4) Uani 1 1 d D . . . .
H9A H 0.186283 0.478088 0.170602 0.16(3) Uiso 1 1 d GR . . . .
H9B H 0.0853(18) 0.470(3) 0.206(2) 0.062(11) Uiso 1 1 d D . . . .
O10 O 0.10815(16) 0.68791(15) 0.16371(10) 0.0394(4) Uani 1 1 d . . . . .
H10A H 0.129397 0.755349 0.152213 0.055(10) Uiso 1 1 d GR . . . .
H10B H 0.100124 0.650322 0.124490 0.099(17) Uiso 1 1 d GR . . . .
O11 O 0.41165(17) 0.44891(14) 0.25494(10) 0.0334(4) Uani 1 1 d D . . . .
H11A H 0.352699 0.432271 0.279680 0.108(18) Uiso 1 1 d GR . . . .
H11B H 0.382(5) 0.417(4) 0.2161(15) 0.099(17) Uiso 1 1 d D . . . .
O12 O 0.60400(15) 0.58883(13) 0.34496(9) 0.0291(3) Uani 1 1 d . . . . .
H12A H 0.562988 0.566076 0.377205 0.60(15) Uiso 1 1 d GR . . . .
H12B H 0.632392 0.535832 0.335455 0.12(2) Uiso 1 1 d GR . . . .
O13 O 0.0953(2) 0.35264(19) 0.36327(17) 0.0691(8) Uani 1 1 d . . . . .
O14 O 0.9297(2) 0.3871(2) 0.20542(17) 0.0736(8) Uani 1 1 d . . . . .
O15 O 0.1820(3) 0.0285(3) 0.08951(15) 0.0783(8) Uani 1 1 d . . . . .
O16 O 0.0752(14) 0.2502(11) 0.0363(6) 0.176(5) Uani 0.5 1 d . . P A 2
O17 O -0.0366(5) 0.0906(5) 0.0429(3) 0.084(2) Uani 0.5 1 d . . P B 1
O18 O 0.1180(4) 0.8393(4) 0.8271(3) 0.0542(11) Uani 0.5 1 d . . P C 2
O19 O 0.8775(7) 0.8027(5) 0.7460(3) 0.087(2) Uani 0.5 1 d . . P D 2
O20 O 0.7687(5) 0.7306(4) 0.7064(3) 0.0678(14) Uani 0.5 1 d . . P E 1
O21 O 0.0190(12) 0.4169(5) 0.9544(4) 0.042(2) Uani 0.5 1 d . . P F 2
O22 O 0.8584(2) 0.87844(18) 0.46245(11) 0.0481(5) Uani 1 1 d . . . . .
O23 O 0.8005(2) 0.70224(18) 0.47524(11) 0.0488(5) Uani 1 1 d . . . . .
O24 O 0.9361(3) 0.8105(2) 0.55288(13) 0.0684(7) Uani 1 1 d . . . . .
O25A O 0.7971(10) 0.4189(11) 0.4165(2) 0.068(4) Uani 0.193(5) 1 d D U P G 1
O25B O 0.7147(3) 0.4343(2) 0.38799(15) 0.0534(8) Uani 0.807(5) 1 d D U P G 2
O26A O 0.7071(8) 0.4355(9) 0.3141(4) 0.051(3) Uani 0.193(5) 1 d D U P G 1
O26B O 0.7828(3) 0.4359(2) 0.29354(13) 0.0545(8) Uani 0.807(5) 1 d D U P G 2
O27A O 0.8745(8) 0.3931(11) 0.3274(5) 0.063(4) Uani 0.193(5) 1 d D U P G 1
O27B O 0.8798(2) 0.3914(2) 0.38638(15) 0.0484(8) Uani 0.807(5) 1 d D U P G 2
O28A O 0.7229(6) 0.7236(5) 0.8538(4) 0.077(2) Uani 0.461(9) 1 d D U P H 1
O28B O 0.6701(5) 0.6866(5) 0.8753(4) 0.0682(19) Uani 0.539(9) 1 d D U P H 2
O29A O 0.6469(13) 0.8024(5) 0.9264(7) 0.113(5) Uani 0.461(9) 1 d D U P H 1
O29B O 0.6133(6) 0.7996(4) 0.9357(4) 0.0632(17) Uani 0.539(9) 1 d D U P H 2
O30A O 0.5682(6) 0.6328(3) 0.8955(3) 0.0522(18) Uani 0.461(9) 1 d D U P H 1
O30B O 0.4852(5) 0.6484(4) 0.8926(2) 0.0622(18) Uani 0.539(9) 1 d D U P H 2
O31 O 0.0420(5) 0.3552(5) 0.0586(2) 0.0778(17) Uani 0.5 1 d D . P I 1
O32 O 0.0117(19) 0.4199(7) -0.0399(4) 0.088(6) Uani 0.5 1 d D . P I 1
O33 O 0.0144(6) 0.2538(5) -0.0348(2) 0.0778(17) Uani 0.5 1 d D . P I 1
O34 O 1.0785(8) 0.8610(8) 0.8774(5) 0.150(4) Uani 0.5 1 d D U P J 1
O35 O 1.0541(9) 0.8340(7) 0.7675(5) 0.149(4) Uani 0.5 1 d D U P J 1
O36 O 0.9159(5) 0.8744(6) 0.8143(3) 0.093(2) Uani 0.5 1 d D U P J 1
N1 N 0.14481(17) 0.65185(15) 0.31700(10) 0.0266(4) Uani 1 1 d . . . . .
N2 N 0.48733(16) 0.75860(15) 0.43283(9) 0.0236(4) Uani 1 1 d . . . . .
N3 N 0.57713(18) 0.59913(16) 0.17896(10) 0.0271(4) Uani 1 1 d . . . . .
N4 N 0.38996(17) 0.80422(16) 0.08995(10) 0.0282(4) Uani 1 1 d . . . . .
N5 N 0.31563(16) 0.88665(15) 0.36719(10) 0.0242(4) Uani 1 1 d . . . . .
N6 N 0.49214(17) 0.99545(15) 0.20661(10) 0.0259(4) Uani 1 1 d . . . . .
N7 N 0.64940(17) 0.85518(16) 0.17067(10) 0.0262(4) Uani 1 1 d . . . . .
N8 N 0.58976(16) 0.96239(15) 0.35422(9) 0.0240(4) Uani 1 1 d . . . . .
N9 N 0.8634(2) 0.7944(2) 0.49655(12) 0.0455(6) Uani 1 1 d . . . . .
N10 N 0.79360(18) 0.41935(17) 0.35401(12) 0.0382(5) Uani 1 1 d D U . . .
N11A N 0.6483(8) 0.7198(4) 0.8931(4) 0.0550(19) Uani 0.461(9) 1 d D U P H 1
N11B N 0.5896(5) 0.7116(4) 0.9018(3) 0.0480(13) Uani 0.539(9) 1 d D U P H 2
N12 N 0.0241(4) 0.3470(5) -0.0058(3) 0.0487(12) Uani 0.5 1 d . . P I 1
N13 N 1.0238(7) 0.8574(6) 0.8213(4) 0.0732(16) Uani 0.5 1 d . U P J 1
C1 C 0.0357(2) 0.67014(19) 0.31537(14) 0.0318(5) Uani 1 1 d . . . . .
H1 H -0.003740 0.688821 0.273546 0.038 Uiso 1 1 calc R . . . .
C2 C -0.0208(2) 0.6627(2) 0.37240(15) 0.0369(6) Uani 1 1 d . . . . .
H2 H -0.096952 0.677638 0.369957 0.044 Uiso 1 1 calc R . . . .
C3 C 0.0347(2) 0.6332(2) 0.43300(15) 0.0364(6) Uani 1 1 d . . . . .
H3 H -0.003493 0.626283 0.472495 0.044 Uiso 1 1 calc R . . . .
C4 C 0.1474(2) 0.61392(19) 0.43540(14) 0.0316(5) Uani 1 1 d . . . . .
H4 H 0.187569 0.593538 0.476418 0.038 Uiso 1 1 calc R . . . .
C5 C 0.19978(19) 0.62513(17) 0.37644(12) 0.0254(4) Uani 1 1 d . . . . .
C6 C 0.32406(19) 0.60504(17) 0.37356(11) 0.0230(4) Uani 1 1 d . . . . .
C7 C 0.4184(2) 0.65678(18) 0.43773(11) 0.0250(4) Uani 1 1 d . . . . .
C8 C 0.4327(2) 0.6032(2) 0.49708(13) 0.0321(5) Uani 1 1 d . . . . .
H8A H 0.383291 0.531298 0.499647 0.039 Uiso 1 1 calc R . . . .
C9 C 0.5203(2) 0.6562(2) 0.55271(13) 0.0368(6) Uani 1 1 d . . . . .
H9 H 0.531448 0.621122 0.593929 0.044 Uiso 1 1 calc R . . . .
C10 C 0.5910(2) 0.7605(2) 0.54751(13) 0.0346(5) Uani 1 1 d . . . . .
H10 H 0.651398 0.798132 0.584991 0.041 Uiso 1 1 calc R . . . .
C11 C 0.5723(2) 0.8090(2) 0.48697(12) 0.0287(5) Uani 1 1 d . . . . .
H11 H 0.621267 0.880681 0.483331 0.034 Uiso 1 1 calc R . . . .
C12 C 0.6880(2) 0.5847(2) 0.18258(13) 0.0326(5) Uani 1 1 d . . . . .
H12 H 0.730733 0.575329 0.226060 0.039 Uiso 1 1 calc R . . . .
C13 C 0.7422(2) 0.5830(2) 0.12489(14) 0.0379(6) Uani 1 1 d . . . . .
H13 H 0.821087 0.573261 0.128761 0.045 Uiso 1 1 calc R . . . .
C14 C 0.6793(2) 0.5956(2) 0.06183(14) 0.0372(6) Uani 1 1 d . . . . .
H14 H 0.715070 0.595827 0.021685 0.045 Uiso 1 1 calc R . . . .
C15 C 0.5634(2) 0.6080(2) 0.05743(13) 0.0333(5) Uani 1 1 d . . . . .
H15 H 0.518180 0.615322 0.014253 0.040 Uiso 1 1 calc R . . . .
C16 C 0.5152(2) 0.60961(19) 0.11684(12) 0.0281(5) Uani 1 1 d . . . . .
C17 C 0.3865(2) 0.62066(19) 0.11761(12) 0.0276(5) Uani 1 1 d . . . . .
C18 C 0.3529(2) 0.6992(2) 0.06646(12) 0.0299(5) Uani 1 1 d . . . . .
C19 C 0.2872(3) 0.6658(2) 0.00077(14) 0.0419(6) Uani 1 1 d . . . . .
H19 H 0.260014 0.591025 -0.014725 0.050 Uiso 1 1 calc R . . . .
C20 C 0.2621(3) 0.7431(3) -0.04173(14) 0.0499(7) Uani 1 1 d . . . . .
H20 H 0.217053 0.722029 -0.086872 0.060 Uiso 1 1 calc R . . . .
C21 C 0.3028(3) 0.8508(3) -0.01812(15) 0.0472(7) Uani 1 1 d . . . . .
H21 H 0.287886 0.905130 -0.047040 0.057 Uiso 1 1 calc R . . . .
C22 C 0.3660(2) 0.8789(2) 0.04844(13) 0.0361(5) Uani 1 1 d . . . . .
H22 H 0.392949 0.953106 0.065089 0.043 Uiso 1 1 calc R . . . .
C23 C 0.2820(2) 0.88908(19) 0.42906(12) 0.0285(5) Uani 1 1 d . . . . .
H23 H 0.322174 0.859018 0.465782 0.034 Uiso 1 1 calc R . . . .
C24 C 0.1908(2) 0.9337(2) 0.44154(13) 0.0330(5) Uani 1 1 d . . . . .
H24 H 0.167987 0.933221 0.485720 0.040 Uiso 1 1 calc R . . . .
C25 C 0.1342(2) 0.9788(2) 0.38852(14) 0.0344(5) Uani 1 1 d . . . . .
H25 H 0.072440 1.011110 0.395882 0.041 Uiso 1 1 calc R . . . .
C26 C 0.1678(2) 0.97681(19) 0.32446(13) 0.0304(5) Uani 1 1 d . . . . .
H26 H 0.129673 1.007680 0.287347 0.036 Uiso 1 1 calc R . . . .
C27 C 0.25840(19) 0.92886(17) 0.31519(12) 0.0246(4) Uani 1 1 d . . . . .
C28 C 0.29837(19) 0.91801(17) 0.24562(12) 0.0242(4) Uani 1 1 d . . . . .
C29 C 0.4015(2) 1.01764(18) 0.23414(12) 0.0259(4) Uani 1 1 d . . . . .
C30 C 0.4020(2) 1.12326(19) 0.25093(13) 0.0329(5) Uani 1 1 d . . . . .
H30 H 0.336330 1.136961 0.269322 0.039 Uiso 1 1 calc R . . . .
C31 C 0.4998(3) 1.2085(2) 0.24047(15) 0.0380(6) Uani 1 1 d . . . . .
H31 H 0.502804 1.281335 0.252531 0.046 Uiso 1 1 calc R . . . .
C32 C 0.5923(2) 1.1861(2) 0.21235(14) 0.0373(6) Uani 1 1 d . . . . .
H32 H 0.659898 1.243237 0.204477 0.045 Uiso 1 1 calc R . . . .
C33 C 0.5855(2) 1.0792(2) 0.19574(13) 0.0312(5) Uani 1 1 d . . . . .
H33 H 0.649115 1.064210 0.175892 0.037 Uiso 1 1 calc R . . . .
C34 C 0.6855(2) 0.8649(2) 0.10912(13) 0.0325(5) Uani 1 1 d . . . . .
H34 H 0.626704 0.862210 0.069289 0.039 Uiso 1 1 calc R . . . .
C35 C 0.8054(2) 0.8787(2) 0.10165(15) 0.0412(6) Uani 1 1 d . . . . .
H35 H 0.828378 0.885293 0.057488 0.049 Uiso 1 1 calc R . . . .
C36 C 0.8911(2) 0.8826(2) 0.15956(16) 0.0424(6) Uani 1 1 d . . . . .
H36 H 0.973780 0.891427 0.155787 0.051 Uiso 1 1 calc R . . . .
C37 C 0.8545(2) 0.8735(2) 0.22324(14) 0.0354(5) Uani 1 1 d . . . . .
H37 H 0.912007 0.876650 0.263751 0.043 Uiso 1 1 calc R . . . .
C38 C 0.7332(2) 0.85984(18) 0.22708(12) 0.0263(4) Uani 1 1 d . . . . .
C39 C 0.68455(18) 0.84666(18) 0.29512(11) 0.0232(4) Uani 1 1 d . . . . .
C40 C 0.69072(19) 0.95684(17) 0.33062(11) 0.0239(4) Uani 1 1 d . . . . .
C41 C 0.7950(2) 1.04452(19) 0.33854(13) 0.0320(5) Uani 1 1 d . . . . .
H41 H 0.866161 1.037991 0.322823 0.038 Uiso 1 1 calc R . . . .
C42 C 0.7932(2) 1.1415(2) 0.36980(14) 0.0370(6) Uani 1 1 d . . . . .
H42 H 0.863098 1.202857 0.375390 0.044 Uiso 1 1 calc R . . . .
C43 C 0.6891(2) 1.14846(19) 0.39275(13) 0.0339(5) Uani 1 1 d . . . . .
H43 H 0.685646 1.214710 0.413555 0.041 Uiso 1 1 calc R . . . .
C44 C 0.5901(2) 1.05720(18) 0.38487(12) 0.0276(4) Uani 1 1 d . . . . .
H44 H 0.519219 1.061494 0.401801 0.033 Uiso 1 1 calc R . . . .

loop_
_atom_site_aniso_label
_atom_site_aniso_U_11
_atom_site_aniso_U_22
_atom_site_aniso_U_33
_atom_site_aniso_U_23
_atom_site_aniso_U_13
_atom_site_aniso_U_12
Ni1 0.01892(18) 0.02385(19) 0.0278(2) -0.00082(15) 0.00076(14) 0.00616(14)
Ni2 0.02335(18) 0.02399(19) 0.02278(19) 0.00065(14) 0.00342(14) 0.01077(14)
Ni3 0.01907(17) 0.02038(18) 0.02132(18) 0.00065(13) 0.00204(13) 0.00711(13)
Ni4 0.02019(18) 0.02484(19) 0.02131(18) 0.00238(14) 0.00180(14) 0.00726(14)
O1 0.0193(7) 0.0214(7) 0.0224(7) 0.0018(5) 0.0042(5) 0.0071(5)
O2 0.0233(7) 0.0261(7) 0.0207(7) -0.0017(6) 0.0020(6) 0.0095(6)
O3 0.0194(7) 0.0216(7) 0.0234(7) 0.0010(6) 0.0011(5) 0.0088(5)
O4 0.0167(6) 0.0223(7) 0.0217(7) 0.0012(5) 0.0014(5) 0.0058(5)
O5 0.0284(8) 0.0209(7) 0.0425(10) 0.0057(7) 0.0109(7) 0.0086(6)
O6 0.0342(9) 0.0318(9) 0.0335(9) -0.0081(7) -0.0012(7) 0.0096(7)
O7 0.0260(8) 0.0315(8) 0.0309(9) 0.0019(7) -0.0048(6) 0.0111(6)
O8 0.0251(8) 0.0316(8) 0.0295(8) 0.0011(7) -0.0027(6) 0.0130(6)
O9 0.0300(9) 0.0283(8) 0.0458(11) -0.0050(7) 0.0061(8) 0.0042(7)
O10 0.0347(9) 0.0360(10) 0.0416(10) -0.0022(8) -0.0100(8) 0.0102(8)
O11 0.0363(9) 0.0272(8) 0.0376(10) -0.0008(7) 0.0068(8) 0.0106(7)
O12 0.0295(8) 0.0292(8) 0.0298(8) 0.0029(6) -0.0001(6) 0.0133(7)
O13 0.0363(11) 0.0431(12) 0.124(2) 0.0232(14) 0.0138(13) 0.0037(9)
O14 0.0445(13) 0.0670(16) 0.101(2) -0.0192(15) 0.0199(13) 0.0012(11)
O15 0.0736(18) 0.093(2) 0.0688(17) 0.0325(15) -0.0010(14) 0.0296(16)
O16 0.250(15) 0.178(11) 0.120(8) 0.063(8) 0.002(8) 0.106(11)
O17 0.053(3) 0.091(4) 0.087(4) 0.044(3) -0.009(3) -0.005(3)
O18 0.048(3) 0.060(3) 0.046(3) 0.005(2) -0.005(2) 0.008(2)
O19 0.114(5) 0.075(4) 0.083(4) 0.003(3) -0.012(4) 0.060(4)
O20 0.057(3) 0.062(3) 0.087(4) -0.007(3) 0.011(3) 0.024(2)
O21 0.039(4) 0.047(4) 0.030(4) -0.014(3) 0.004(3) 0.001(3)
O22 0.0564(12) 0.0522(12) 0.0380(10) -0.0048(9) -0.0072(9) 0.0286(10)
O23 0.0544(12) 0.0490(12) 0.0480(12) 0.0000(9) 0.0119(10) 0.0215(10)
O24 0.0871(19) 0.0702(16) 0.0467(13) -0.0083(11) -0.0250(12) 0.0418(14)
O25A 0.080(10) 0.057(8) 0.050(3) 0.008(5) 0.008(5) -0.005(7)
O25B 0.0583(17) 0.0632(17) 0.0582(18) 0.0264(14) 0.0282(14) 0.0371(14)
O26A 0.048(5) 0.047(6) 0.063(6) -0.010(5) -0.004(5) 0.028(5)
O26B 0.064(2) 0.0586(17) 0.0463(14) 0.0107(12) 0.0136(13) 0.0232(14)
O27A 0.049(6) 0.062(7) 0.092(10) 0.013(7) 0.021(6) 0.031(5)
O27B 0.0397(13) 0.0376(13) 0.069(2) 0.0145(12) 0.0041(12) 0.0151(10)
O28A 0.077(5) 0.082(5) 0.082(4) 0.027(4) 0.030(4) 0.031(4)
O28B 0.072(4) 0.060(4) 0.075(4) -0.001(3) 0.012(3) 0.024(3)
O29A 0.223(13) 0.042(4) 0.060(5) -0.014(4) 0.036(7) 0.012(5)
O29B 0.089(4) 0.047(3) 0.039(3) 0.003(2) -0.010(3) 0.008(2)
O30A 0.061(4) 0.036(2) 0.060(3) 0.007(2) 0.014(2) 0.013(2)
O30B 0.066(3) 0.054(3) 0.058(3) 0.009(2) 0.009(2) 0.003(2)
O31 0.058(3) 0.120(5) 0.039(3) -0.005(3) -0.002(2) 0.005(3)
O32 0.079(10) 0.108(11) 0.067(8) 0.009(7) 0.001(7) 0.015(7)
O33 0.107(5) 0.096(4) 0.055(3) 0.016(3) 0.030(3) 0.059(4)
O34 0.145(8) 0.126(7) 0.135(6) 0.043(6) -0.063(6) 0.011(6)
O35 0.221(11) 0.079(5) 0.177(7) 0.025(5) 0.143(8) 0.030(6)
O36 0.084(4) 0.103(5) 0.091(5) -0.003(4) -0.008(3) 0.035(4)
N1 0.0209(8) 0.0238(9) 0.0354(10) 0.0006(8) 0.0060(7) 0.0067(7)
N2 0.0232(8) 0.0281(9) 0.0224(9) 0.0025(7) 0.0039(7) 0.0116(7)
N3 0.0294(9) 0.0303(10) 0.0251(9) -0.0006(7) 0.0059(7) 0.0139(8)
N4 0.0263(9) 0.0343(10) 0.0241(9) 0.0039(8) 0.0020(7) 0.0100(8)
N5 0.0223(8) 0.0228(9) 0.0271(9) -0.0016(7) 0.0017(7) 0.0078(7)
N6 0.0250(9) 0.0251(9) 0.0269(9) 0.0047(7) 0.0011(7) 0.0077(7)
N7 0.0229(9) 0.0288(9) 0.0270(9) 0.0042(7) 0.0052(7) 0.0069(7)
N8 0.0241(9) 0.0227(8) 0.0238(9) 0.0026(7) -0.0004(7) 0.0068(7)
N9 0.0498(14) 0.0655(17) 0.0314(11) -0.0007(11) 0.0012(10) 0.0370(13)
N10 0.0343(10) 0.0275(10) 0.0527(12) 0.0092(9) 0.0088(9) 0.0076(8)
N11A 0.072(5) 0.042(3) 0.046(4) 0.005(3) 0.007(3) 0.011(3)
N11B 0.057(3) 0.044(3) 0.042(3) 0.0134(19) 0.007(2) 0.013(2)
N12 0.034(2) 0.064(3) 0.042(3) -0.002(3) 0.006(2) 0.006(2)
N13 0.073(4) 0.060(4) 0.085(4) 0.015(3) 0.006(3) 0.019(3)
C1 0.0215(10) 0.0292(11) 0.0447(14) -0.0011(10) 0.0042(9) 0.0086(9)
C2 0.0238(11) 0.0327(12) 0.0571(16) -0.0019(11) 0.0126(11) 0.0104(9)
C3 0.0317(12) 0.0338(13) 0.0487(15) 0.0025(11) 0.0199(11) 0.0107(10)
C4 0.0300(12) 0.0289(11) 0.0398(13) 0.0052(10) 0.0133(10) 0.0104(9)
C5 0.0222(10) 0.0214(10) 0.0342(12) 0.0026(8) 0.0085(9) 0.0068(8)
C6 0.0237(10) 0.0203(9) 0.0274(11) 0.0044(8) 0.0078(8) 0.0082(8)
C7 0.0268(10) 0.0288(11) 0.0250(10) 0.0043(8) 0.0090(8) 0.0145(9)
C8 0.0376(13) 0.0347(12) 0.0310(12) 0.0086(10) 0.0111(10) 0.0182(10)
C9 0.0435(14) 0.0497(15) 0.0261(11) 0.0096(11) 0.0073(10) 0.0265(12)
C10 0.0337(12) 0.0489(15) 0.0249(11) 0.0009(10) 0.0006(9) 0.0207(11)
C11 0.0249(10) 0.0362(12) 0.0256(11) -0.0007(9) 0.0016(8) 0.0117(9)
C12 0.0306(12) 0.0397(13) 0.0322(12) -0.0007(10) 0.0057(9) 0.0178(10)
C13 0.0346(13) 0.0453(14) 0.0388(14) -0.0016(11) 0.0108(11) 0.0176(11)
C14 0.0408(14) 0.0432(14) 0.0319(13) -0.0029(11) 0.0136(10) 0.0157(11)
C15 0.0378(13) 0.0358(12) 0.0273(12) -0.0025(9) 0.0053(10) 0.0129(10)
C16 0.0325(12) 0.0279(11) 0.0255(11) -0.0020(9) 0.0038(9) 0.0124(9)
C17 0.0304(11) 0.0294(11) 0.0225(10) -0.0047(9) 0.0004(8) 0.0106(9)
C18 0.0298(11) 0.0380(12) 0.0234(11) -0.0006(9) 0.0023(9) 0.0136(10)
C19 0.0514(16) 0.0473(15) 0.0273(12) -0.0045(11) -0.0035(11) 0.0211(13)
C20 0.0599(19) 0.065(2) 0.0245(13) 0.0004(12) -0.0074(12) 0.0250(16)
C21 0.0568(18) 0.0541(17) 0.0320(14) 0.0113(12) -0.0014(12) 0.0222(14)
C22 0.0386(13) 0.0411(14) 0.0295(12) 0.0099(10) 0.0028(10) 0.0140(11)
C23 0.0296(11) 0.0281(11) 0.0281(11) -0.0026(9) 0.0051(9) 0.0094(9)
C24 0.0336(12) 0.0326(12) 0.0341(12) -0.0045(10) 0.0092(10) 0.0103(10)
C25 0.0298(12) 0.0301(12) 0.0453(14) -0.0064(10) 0.0069(10) 0.0124(9)
C26 0.0266(11) 0.0266(11) 0.0395(13) -0.0006(9) 0.0028(9) 0.0119(9)
C27 0.0209(10) 0.0206(10) 0.0312(11) -0.0010(8) 0.0012(8) 0.0062(8)
C28 0.0209(10) 0.0242(10) 0.0281(11) 0.0014(8) -0.0003(8) 0.0101(8)
C29 0.0254(10) 0.0265(11) 0.0257(11) 0.0045(8) 0.0002(8) 0.0092(8)
C30 0.0361(12) 0.0265(11) 0.0371(13) 0.0046(10) 0.0033(10) 0.0121(10)
C31 0.0454(14) 0.0245(11) 0.0429(14) 0.0059(10) 0.0024(11) 0.0107(10)
C32 0.0369(13) 0.0285(12) 0.0423(14) 0.0106(10) 0.0046(11) 0.0030(10)
C33 0.0284(11) 0.0310(12) 0.0327(12) 0.0083(9) 0.0046(9) 0.0062(9)
C34 0.0303(12) 0.0377(13) 0.0298(12) 0.0045(10) 0.0084(9) 0.0081(10)
C35 0.0345(13) 0.0521(16) 0.0394(14) 0.0048(12) 0.0167(11) 0.0104(12)
C36 0.0252(12) 0.0532(16) 0.0502(16) 0.0041(13) 0.0149(11) 0.0088(11)
C37 0.0212(11) 0.0438(14) 0.0406(14) 0.0035(11) 0.0058(10) 0.0079(10)
C38 0.0212(10) 0.0273(11) 0.0303(11) 0.0032(9) 0.0050(8) 0.0064(8)
C39 0.0165(9) 0.0266(10) 0.0259(10) 0.0026(8) 0.0004(8) 0.0068(8)
C40 0.0215(10) 0.0239(10) 0.0246(10) 0.0040(8) -0.0013(8) 0.0063(8)
C41 0.0235(11) 0.0293(11) 0.0398(13) 0.0054(10) -0.0004(9) 0.0046(9)
C42 0.0317(12) 0.0256(11) 0.0446(14) 0.0028(10) -0.0043(10) -0.0004(9)
C43 0.0399(13) 0.0230(11) 0.0339(12) -0.0002(9) -0.0035(10) 0.0067(10)
C44 0.0311(11) 0.0236(10) 0.0268(11) 0.0001(8) 0.0005(9) 0.0085(9)

loop_
_atom_type_symbol
_atom_type_description
_atom_type_scat_dispersion_real
_atom_type_scat_dispersion_imag
_atom_type_scat_source
C C 0.0181 0.0091 'International Tables Vol C Tables 4.2.6.8 and 6.1.1.4'
H H 0.0000 0.0000 'International Tables Vol C Tables 4.2.6.8 and 6.1.1.4'
N N 0.0311 0.0180 'International Tables Vol C Tables 4.2.6.8 and 6.1.1.4'
Ni Ni -3.0029 0.5091 'International Tables Vol C Tables 4.2.6.8 and 6.1.1.4'
O O 0.0492 0.0322 'International Tables Vol C Tables 4.2.6.8 and 6.1.1.4'

loop_
_exptl_crystal_face_index_h
_exptl_crystal_face_index_k
_exptl_crystal_face_index_l
_exptl_crystal_face_perp_dist
0 -3 12 0.0160
1 7 -8 0.0274
-1 0 -12 0.0316
0 4 -12 0.0157
7 -2 -5 0.1122
6 -6 4 0.0875
7 -4 4 0.1008
2 -8 -2 0.0540
2 -5 10 0.0371
-2 -2 12 0.0392
-2 -3 12 0.0391
5 -4 -10 0.0950
1 8 -1 0.0343
0 8 -3 0.0263
0 -8 3 0.0249
-4 1 -9 0.0790
0 2 12 0.0238
0 -6 -7 0.0340
-1 -3 12 0.0238
0 6 7 0.0321
-6 7 1 0.0925
0 -7 6 0.0204
-7 -1 1 0.1152
-7 5 1 0.1101

loop_
_geom_angle_atom_site_label_1
_geom_angle_atom_site_label_2
_geom_angle_atom_site_label_3
_geom_angle
O1 Ni1 O2 79.99(6)
O1 Ni1 O3 82.28(6)
O1 Ni1 O9 98.97(7)
O1 Ni1 N1 77.81(7)
O2 Ni1 O3 76.68(6)
O9 Ni1 O2 90.09(7)
O9 Ni1 O3 166.34(7)
O9 Ni1 N1 92.53(8)
O10 Ni1 O1 170.28(7)
O10 Ni1 O2 105.32(7)
O10 Ni1 O3 90.95(7)
O10 Ni1 O9 89.26(8)
O10 Ni1 N1 96.78(8)
N1 Ni1 O2 157.78(7)
N1 Ni1 O3 101.01(7)
O1 Ni2 O4 77.57(6)
O2 Ni2 O1 80.13(6)
O2 Ni2 O4 81.42(6)
O2 Ni2 O11 101.35(7)
O2 Ni2 N3 78.52(7)
O11 Ni2 O1 94.50(7)
O11 Ni2 O4 171.11(7)
O12 Ni2 O1 95.57(6)
O12 Ni2 O2 172.22(7)
O12 Ni2 O4 91.35(6)
O12 Ni2 O11 85.38(7)
O12 Ni2 N3 105.47(7)
N3 Ni2 O1 158.60(7)
N3 Ni2 O4 97.79(7)
N3 Ni2 O11 91.05(8)
O1 Ni3 O3 81.62(6)
O4 Ni3 O1 79.41(6)
O4 Ni3 O3 84.57(6)
O4 Ni3 N2 105.36(6)
O4 Ni3 N5 157.98(7)
O4 Ni3 N8 77.72(7)
N2 Ni3 O1 78.60(7)
N2 Ni3 O3 155.69(7)
N2 Ni3 N5 96.46(7)
N2 Ni3 N8 98.28(7)
N5 Ni3 O1 108.32(6)
N5 Ni3 O3 76.48(7)
N8 Ni3 O1 155.17(7)
N8 Ni3 O3 105.57(6)
N8 Ni3 N5 96.49(7)
O3 Ni4 O2 78.70(6)
O3 Ni4 O4 84.68(6)
O3 Ni4 N4 104.66(7)
O3 Ni4 N6 78.41(7)
O3 Ni4 N7 158.40(7)
O4 Ni4 O2 79.46(6)
N4 Ni4 O2 78.47(7)
N4 Ni4 O4 153.74(7)
N4 Ni4 N6 99.73(8)
N4 Ni4 N7 96.56(8)
N6 Ni4 O2 155.74(7)
N6 Ni4 O4 106.22(7)
N7 Ni4 O2 109.99(7)
N7 Ni4 O4 77.86(7)
N7 Ni4 N6 94.26(8)
Ni1 O1 Ni2 98.51(6)
Ni1 O1 Ni3 98.87(6)
Ni3 O1 Ni2 100.68(6)
C6 O1 Ni1 116.09(12)
C6 O1 Ni2 128.68(12)
C6 O1 Ni3 109.33(12)
Ni1 O2 Ni4 101.08(6)
Ni2 O2 Ni1 98.03(6)
Ni2 O2 Ni4 99.57(6)
C17 O2 Ni1 131.48(13)
C17 O2 Ni2 115.18(13)
C17 O2 Ni4 106.65(13)
Ni3 O3 Ni1 95.20(6)
Ni4 O3 Ni1 103.38(6)
Ni4 O3 Ni3 94.03(6)
C28 O3 Ni1 129.28(13)
C28 O3 Ni3 110.45(12)
C28 O3 Ni4 116.93(13)
Ni2 O4 Ni4 97.71(6)
Ni3 O4 Ni2 102.14(6)
Ni3 O4 Ni4 93.72(6)
C39 O4 Ni2 128.34(12)
C39 O4 Ni3 118.08(13)
C39 O4 Ni4 109.78(12)
C1 N1 Ni1 125.94(17)
C5 N1 Ni1 115.68(14)
C5 N1 C1 118.4(2)
C7 N2 Ni3 113.76(15)
C11 N2 Ni3 127.35(16)
C11 N2 C7 118.9(2)
C12 N3 Ni2 125.87(17)
C12 N3 C16 118.8(2)
C16 N3 Ni2 115.25(15)
C18 N4 Ni4 113.62(15)
C22 N4 Ni4 126.99(18)
C22 N4 C18 119.4(2)
C23 N5 Ni3 126.98(16)
C23 N5 C27 118.65(19)
C27 N5 Ni3 114.35(15)
C29 N6 Ni4 114.72(15)
C33 N6 Ni4 126.94(17)
C33 N6 C29 118.3(2)
C34 N7 Ni4 127.12(16)
C34 N7 C38 118.7(2)
C38 N7 Ni4 114.20(15)
C40 N8 Ni3 115.30(14)
C44 N8 Ni3 126.43(16)
C44 N8 C40 118.26(19)
O23 N9 O22 122.0(2)
O23 N9 O24 120.5(3)
O24 N9 O22 117.5(3)
O25A N10 O26A 122.7(4)
O25A N10 O27A 119.8(4)
O26A N10 O27A 117.2(4)
O26B N10 O25B 118.8(2)
O26B N10 O27B 124.4(2)
O27B N10 O25B 116.8(2)
O28A N11A O30A 119.2(4)
O29A N11A O28A 121.2(4)
O29A N11A O30A 119.4(4)
O29B N11B O28B 120.4(4)
O29B N11B O30B 120.4(4)
O30B N11B O28B 119.3(4)
O31 N12 O33 116.6(6)
O32 N12 O31 123.0(7)
O32 N12 O33 120.3(6)
O34 N13 O35 126.6(8)
O34 N13 O36 118.2(8)
O35 N13 O36 115.0(8)
N1 C1 C2 122.3(2)
C3 C2 C1 119.2(2)
C2 C3 C4 119.1(2)
C5 C4 C3 118.4(2)
N1 C5 C4 122.6(2)
N1 C5 C6 114.90(19)
C4 C5 C6 122.5(2)
O1 C6 O5 111.01(17)
O1 C6 C5 108.13(17)
O1 C6 C7 108.16(17)
O5 C6 C5 110.20(17)
O5 C6 C7 107.57(17)
C7 C6 C5 111.77(18)
N2 C7 C6 115.55(18)
N2 C7 C8 121.6(2)
C8 C7 C6 122.8(2)
C7 C8 C9 118.9(2)
C10 C9 C8 119.3(2)
C11 C10 C9 118.8(2)
N2 C11 C10 122.4(2)
N3 C12 C13 122.1(2)
C14 C13 C12 118.7(2)
C13 C14 C15 119.5(2)
C16 C15 C14 118.8(2)
N3 C16 C15 122.0(2)
N3 C16 C17 114.9(2)
C15 C16 C17 123.1(2)
O2 C17 O6 112.26(19)
O2 C17 C16 107.75(18)
O2 C17 C18 107.91(18)
O6 C17 C16 109.13(18)
O6 C17 C18 107.08(19)
C18 C17 C16 112.8(2)
N4 C18 C17 115.21(19)
N4 C18 C19 121.6(2)
C19 C18 C17 123.2(2)
C20 C19 C18 118.8(3)
C21 C20 C19 119.4(3)
C20 C21 C22 119.0(3)
N4 C22 C21 121.8(3)
N5 C23 C24 122.6(2)
C25 C24 C23 118.5(2)
C24 C25 C26 119.5(2)
C25 C26 C27 119.0(2)
N5 C27 C26 121.7(2)
N5 C27 C28 115.20(18)
C26 C27 C28 123.1(2)
O3 C28 O7 110.82(17)
O3 C28 C27 107.59(17)
O3 C28 C29 108.99(17)
O7 C28 C27 107.56(17)
O7 C28 C29 109.71(18)
C27 C28 C29 112.14(18)
N6 C29 C28 115.41(19)
N6 C29 C30 121.9(2)
C30 C29 C28 122.6(2)
C31 C30 C29 119.1(2)
C32 C31 C30 119.1(2)
C31 C32 C33 119.0(2)
N6 C33 C32 122.6(2)
N7 C34 C35 122.4(2)
C36 C35 C34 118.8(2)
C35 C36 C37 119.0(2)
C38 C37 C36 119.2(2)
N7 C38 C37 121.9(2)
N7 C38 C39 115.51(18)
C37 C38 C39 122.6(2)
O4 C39 O8 111.55(17)
O4 C39 C38 108.49(17)
O4 C39 C40 108.09(17)
O8 C39 C38 106.84(17)
O8 C39 C40 109.90(17)
C38 C39 C40 112.00(18)
N8 C40 C39 116.00(18)
N8 C40 C41 122.1(2)
C41 C40 C39 121.9(2)
C42 C41 C40 118.7(2)
C43 C42 C41 119.5(2)
C42 C43 C44 118.7(2)
N8 C44 C43 122.8(2)

loop_
_geom_bond_atom_site_label_1
_geom_bond_atom_site_label_2
_geom_bond_distance
Ni1 O1 2.0363(15)
Ni1 O2 2.1092(15)
Ni1 O3 2.1389(15)
Ni1 O9 2.0600(17)
Ni1 O10 2.0154(18)
Ni1 N1 2.070(2)
Ni2 O1 2.0988(15)
Ni2 O2 2.0410(15)
Ni2 O4 2.1133(15)
Ni2 O11 2.0688(18)
Ni2 O12 2.0300(16)
Ni2 N3 2.0563(19)
Ni3 O1 2.0942(15)
Ni3 O3 2.1105(15)
Ni3 O4 2.0356(15)
Ni3 N2 2.0463(18)
Ni3 N5 2.0870(18)
Ni3 N8 2.0837(19)
Ni4 O2 2.1265(16)
Ni4 O3 2.0279(15)
Ni4 O4 2.1135(15)
Ni4 N4 2.0391(19)
Ni4 N6 2.0913(19)
Ni4 N7 2.0632(19)
O1 C6 1.394(3)
O2 C17 1.391(3)
O3 C28 1.388(3)
O4 C39 1.389(2)
O5 C6 1.406(3)
O6 C17 1.411(3)
O7 C28 1.414(3)
O8 C39 1.408(3)
O22 N9 1.299(3)
O23 N9 1.229(4)
O24 N9 1.260(3)
O25A N10 1.228(3)
O25B N10 1.269(3)
O26A N10 1.245(3)
O26B N10 1.211(3)
O27A N10 1.262(3)
O27B N10 1.246(2)
O28A N11A 1.243(3)
O28B N11B 1.251(3)
O29A N11A 1.240(3)
O29B N11B 1.238(3)
O30A N11A 1.247(3)
O30B N11B 1.240(3)
O31 N12 1.253(7)
O32 N12 1.196(9)
O33 N12 1.282(8)
O34 N13 1.180(10)
O35 N13 1.224(10)
O36 N13 1.318(9)
N1 C1 1.347(3)
N1 C5 1.346(3)
N2 C7 1.346(3)
N2 C11 1.346(3)
N3 C12 1.342(3)
N3 C16 1.351(3)
N4 C18 1.344(3)
N4 C22 1.339(3)
N5 C23 1.341(3)
N5 C27 1.344(3)
N6 C29 1.350(3)
N6 C33 1.347(3)
N7 C34 1.344(3)
N7 C38 1.346(3)
N8 C40 1.346(3)
N8 C44 1.346(3)
C1 C2 1.382(4)
C2 C3 1.382(4)
C3 C4 1.393(3)
C4 C5 1.388(3)
C5 C6 1.544(3)
C6 C7 1.536(3)
C7 C8 1.386(3)
C8 C9 1.389(4)
C9 C10 1.379(4)
C10 C11 1.378(3)
C12 C13 1.387(4)
C13 C14 1.378(4)
C14 C15 1.388(4)
C15 C16 1.378(3)
C16 C17 1.543(3)
C17 C18 1.531(3)
C18 C19 1.387(3)
C19 C20 1.382(4)
C20 C21 1.376(5)
C21 C22 1.385(4)
C23 C24 1.388(3)
C24 C25 1.376(4)
C25 C26 1.382(4)
C26 C27 1.392(3)
C27 C28 1.532(3)
C28 C29 1.540(3)
C29 C30 1.388(3)
C30 C31 1.387(4)
C31 C32 1.378(4)
C32 C33 1.383(4)
C34 C35 1.385(4)
C35 C36 1.382(4)
C36 C37 1.386(4)
C37 C38 1.384(3)
C38 C39 1.532(3)
C39 C40 1.543(3)
C40 C41 1.390(3)
C41 C42 1.385(4)
C42 C43 1.380(4)
C43 C44 1.380(3)

loop_
_exptl_oxdiff_crystal_face_indexfrac_h
_exptl_oxdiff_crystal_face_indexfrac_k
_exptl_oxdiff_crystal_face_indexfrac_l
_exptl_oxdiff_crystal_face_x
_exptl_oxdiff_crystal_face_y
_exptl_oxdiff_crystal_face_z
0.0023 -2.9839 12.0000 0.9049 0.2738 -0.3110
0.9978 6.9865 -7.9934 -0.5723 -0.1740 0.8850
-1.0019 -0.0142 -12.0040 -0.9209 -0.3285 -0.1215
-0.0024 3.9835 -11.9987 -0.8974 -0.2969 0.4336
7.0001 -2.0093 -5.0034 -0.4474 0.8307 0.1849
6.0019 -5.9959 3.9942 0.2247 0.9523 -0.3277
7.0017 -3.9974 3.9969 0.2332 1.0302 -0.0177
2.0010 -8.0002 -2.0108 -0.2278 0.3995 -0.8605
2.0024 -4.9867 9.9970 0.7222 0.5344 -0.4360
-1.9980 -1.9832 12.0011 0.9256 0.0022 -0.3181
-1.9979 -2.9828 11.9998 0.9181 0.0253 -0.4406
4.9994 -4.0135 -10.0079 -0.8358 0.5434 -0.2135
0.9988 7.9947 -0.9899 -0.0237 -0.0779 1.0407
-0.0016 7.9929 -2.9906 -0.1717 -0.2362 0.9665
0.0016 -7.9929 2.9906 0.1717 0.2362 -0.9665
-4.0018 0.9908 -9.0021 -0.6619 -0.6733 -0.1792
0.0016 2.0139 12.0065 0.9425 0.1580 0.3019
-0.0002 -6.0060 -7.0100 -0.5862 0.0197 -0.7686
-0.9978 -2.9833 11.9999 0.9115 0.1495 -0.3758
0.0002 6.0060 7.0100 0.5862 -0.0197 0.7686
-6.0013 7.0017 1.0087 0.1693 -0.8903 0.4739
0.0019 -6.9896 5.9929 0.4111 0.2642 -0.8297
-7.0003 -0.9943 0.9983 0.1157 -0.8293 -0.5715
-7.0011 5.0031 1.0060 0.1608 -0.9682 0.1639
